data_1566073
loop_
_publ_author_name
'Chen, Xuan-Wen'
'Chu, Ke-Shan'
'Wei, Rong-Jing'
'Qiu, Zhen-Lin'
'Tang, Chun'
'Tan, Yuan-Zhi'

_publ_section_title
;
 Phenylene segments of zigzag carbon nanotubes synthesized by
 metal-mediated dimerization
;
_journal_name_full 'Chemical Science'
_journal_paper_doi 10.1039/D1SC05459G
_journal_year 2022
_chemical_formula_moiety 'C S2, C36 H24'
_chemical_formula_sum 'C37 H24 S2'
_chemical_formula_weight 532.68
_space_group_crystal_system orthorhombic
_space_group_IT_number 62
_space_group_name_Hall '-P 2ac 2n'
_space_group_name_H-M_alt 'P n m a'
_atom_sites_solution_hydrogens geom
_atom_sites_solution_primary dual
_audit_creation_date 2021-07-17
_audit_creation_method
;
Olex2 1.2
(compiled 2018.05.29 svn.r3508 for OlexSys, GUI svn.r5506)
;
_audit_update_record
;
2021-12-06 deposited with the CCDC.	2022-01-07 downloaded from the CCDC.
;
_cell_angle_alpha 90
_cell_angle_beta 90
_cell_angle_gamma 90
_cell_formula_units_Z 4
_cell_length_a 21.2609(8)
_cell_length_b 17.4543(8)
_cell_length_c 7.0890(3)
_cell_measurement_reflns_used 5884
_cell_measurement_temperature 100.0(5)
_cell_measurement_theta_max 31.0950
_cell_measurement_theta_min 3.0050
_cell_volume 2630.69(19)
_computing_cell_refinement 'CrysAlisPro 1.171.41.110a (Rigaku OD, 2021)'
_computing_data_collection 'CrysAlisPro 1.171.41.110a (Rigaku OD, 2021)'
_computing_data_reduction 'CrysAlisPro 1.171.41.110a (Rigaku OD, 2021)'
_computing_molecular_graphics 'Olex2 (Dolomanov et al., 2009)'
_computing_publication_material 'Olex2 (Dolomanov et al., 2009)'
_computing_structure_refinement 'ShelXL (Sheldrick, 2015)'
_computing_structure_solution 'ShelXT (Sheldrick, 2015)'
_diffrn_ambient_environment N~2~
_diffrn_ambient_temperature 100.0(5)
_diffrn_detector 'Hybrid Pixel Array Detector'
_diffrn_detector_area_resol_mean 10.0000
_diffrn_detector_type HyPix
_diffrn_measured_fraction_theta_full 0.963
_diffrn_measured_fraction_theta_max 0.822
_diffrn_measurement_details
;
List of Runs (angles in degrees, time in seconds):

  # Type    Start    End  Width  t~exp~   \w     \q     \k     \f   Frames
#--------------------------------------------------------------------------
  1  \w    -26.00  12.00   0.50    5.00    --  -13.14 -99.00   0.00   76
  2  \w    -24.00  21.00   0.50    5.00    --  -13.14 -99.00-180.00   90
  3  \w    -26.00  25.00   0.50    5.00    --   14.55 -46.00 -84.00  102
  4  \w     12.00  62.00   0.50    5.00    --  -13.14  46.00  65.00  100
  5  \w     34.00  60.00   0.50    5.00    --  -13.14  57.00  90.00   52
;
_diffrn_measurement_device 'four-circle diffractometer'
_diffrn_measurement_device_type 'XtaLAB Synergy, Dualflex, HyPix'
_diffrn_measurement_method '\w scans'
_diffrn_orient_matrix_type 'CrysAlisPro convention (1999,Acta A55,543-557)'
_diffrn_orient_matrix_UB_11 0.0163524000
_diffrn_orient_matrix_UB_12 -0.0270102000
_diffrn_orient_matrix_UB_13 -0.0565809000
_diffrn_orient_matrix_UB_21 0.0279021000
_diffrn_orient_matrix_UB_22 0.0219584000
_diffrn_orient_matrix_UB_23 0.0092025000
_diffrn_orient_matrix_UB_31 0.0081608000
_diffrn_orient_matrix_UB_32 -0.0209930000
_diffrn_orient_matrix_UB_33 0.0819964000
_diffrn_radiation_monochromator mirror
_diffrn_radiation_probe x-ray
_diffrn_radiation_type MoK\a
_diffrn_radiation_wavelength 0.71073
_diffrn_reflns_av_R_equivalents 0.0401
_diffrn_reflns_av_unetI/netI 0.0406
_diffrn_reflns_Laue_measured_fraction_full 0.963
_diffrn_reflns_Laue_measured_fraction_max 0.822
_diffrn_reflns_limit_h_max 27
_diffrn_reflns_limit_h_min -28
_diffrn_reflns_limit_k_max 20
_diffrn_reflns_limit_k_min -22
_diffrn_reflns_limit_l_max 7
_diffrn_reflns_limit_l_min -9
_diffrn_reflns_number 13166
_diffrn_reflns_point_group_measured_fraction_full 0.963
_diffrn_reflns_point_group_measured_fraction_max 0.822
_diffrn_reflns_theta_full 25.242
_diffrn_reflns_theta_max 31.184
_diffrn_reflns_theta_min 3.020
_diffrn_source 'micro-focus sealed X-ray tube'
_diffrn_source_type 'PhotonJet (Mo) X-ray Source'
_exptl_absorpt_coefficient_mu 0.229
_exptl_absorpt_correction_T_max 1.00000
_exptl_absorpt_correction_T_min 0.45453
_exptl_absorpt_correction_type multi-scan
_exptl_absorpt_process_details
;
CrysAlisPro 1.171.41.110a (Rigaku Oxford Diffraction, 2021)
Empirical absorption correction using spherical harmonics,
implemented in SCALE3 ABSPACK scaling algorithm.
;
_exptl_crystal_colour colourless
_exptl_crystal_colour_primary colourless
_exptl_crystal_density_diffrn 1.345
_exptl_crystal_description needle
_exptl_crystal_F_000 1112
_exptl_crystal_size_max 0.3
_exptl_crystal_size_mid 0.1
_exptl_crystal_size_min 0.1
_refine_diff_density_max 0.289
_refine_diff_density_min -0.301
_refine_diff_density_rms 0.052
_refine_ls_extinction_method none
_refine_ls_goodness_of_fit_ref 1.101
_refine_ls_hydrogen_treatment constr
_refine_ls_matrix_type full
_refine_ls_number_parameters 187
_refine_ls_number_reflns 3608
_refine_ls_number_restraints 0
_refine_ls_restrained_S_all 1.101
_refine_ls_R_factor_all 0.0631
_refine_ls_R_factor_gt 0.0424
_refine_ls_shift/su_max 0.001
_refine_ls_shift/su_mean 0.000
_refine_ls_structure_factor_coef Fsqd
_refine_ls_weighting_details 'w=1/[\s^2^(Fo^2^)+(0.0596P)^2^+0.2164P] where P=(Fo^2^+2Fc^2^)/3'
_refine_ls_weighting_scheme calc
_refine_ls_wR_factor_gt 0.1139
_refine_ls_wR_factor_ref 0.1265
_reflns_Friedel_coverage 0.000
_reflns_number_gt 2459
_reflns_number_total 3608
_reflns_threshold_expression 'I > 2\s(I)'
_cod_data_source_file d1sc05459g2.cif
_cod_data_source_block CM2P4P
_cod_depositor_comments
;

2022-09-18
Z value and formula fixed to values more according to usual
chemical conventions.                 miguel
;
_cod_original_formula_sum 'C148 H96 S8'
_cod_original_formula_weight 2130.72
_cod_original_formula_moiety '4(C S2), 4(C36 H24)'
_cod_original_formula_units_Z 1
_cod_database_code 1566073
_shelxl_version_number 2014-3
_shelx_space_group_comment
;
The symmetry employed for this shelxl refinement is uniquely defined
by the following loop, which should always be used as a source of
symmetry information in preference to the above space-group names.
They are only intended as comments.
;
_shelx_estimated_absorpt_t_max 0.977
_shelx_estimated_absorpt_t_min 0.935
_diffrn_oxdiff_digest_frames
;
01cc75c74dab46f2aeb47334554ed146d60002763e2
;
_reflns_odcompleteness_completeness 99.83
_reflns_odcompleteness_iscentric 1
_reflns_odcompleteness_theta 27.42
_olex2_refinement_description
;
1. Fixed Uiso
 At 1.2 times of:
  All C(H) groups
2.a Aromatic/amide H refined with riding coordinates:
 C005(H005), C006(H006), C008(H008), C00A(H00A), C00C(H00C), C00D(H00D),
 C00E(H00E), C00F(H00F), C00G(H00G), C00H(H00H), C00I(H00I), C00J(H00J),
 C00K(H00K), C00L(H00L)
;
_olex2_submission_special_instructions 'No special instructions were received'
_oxdiff_exptl_absorpt_empirical_details
;
Empirical correction (ABSPACK) includes:
- Absorption correction using spherical harmonics
- Frame scaling
;
_oxdiff_exptl_absorpt_empirical_full_max 1.389
_oxdiff_exptl_absorpt_empirical_full_min 0.474

loop_
_space_group_symop_operation_xyz
'x, y, z'
'-x+1/2, -y, z+1/2'
'-x, y+1/2, -z'
'x+1/2, -y+1/2, -z+1/2'
'-x, -y, -z'
'x-1/2, y, -z-1/2'
'x, -y-1/2, z'
'-x-1/2, y-1/2, z-1/2'

loop_
_atom_site_label
_atom_site_type_symbol
_atom_site_fract_x
_atom_site_fract_y
_atom_site_fract_z
_atom_site_U_iso_or_equiv
_atom_site_adp_type
_atom_site_occupancy
_atom_site_site_symmetry_order
_atom_site_calc_flag
_atom_site_refinement_flags_posn
_atom_site_refinement_flags_adp
_atom_site_refinement_flags_occupancy
_atom_site_disorder_assembly
_atom_site_disorder_group
S001 S 0.40147(2) 0.7500 -0.20385(9) 0.03746(17) Uani 1 2 d S T P . .
S002 S 0.34786(3) 0.7500 0.20129(9) 0.03902(17) Uani 1 2 d S T P . .
C003 C 0.34479(5) 0.54526(7) 0.54685(16) 0.0156(2) Uani 1 1 d . . . . .
C004 C 0.53245(5) 0.67948(7) 0.12902(16) 0.0157(2) Uani 1 1 d . . . . .
C005 C 0.29162(5) 0.57586(7) 0.45699(16) 0.0167(2) Uani 1 1 d . . . . .
H005 H 0.2884 0.5735 0.3235 0.020 Uiso 1 1 calc R . . . .
C006 C 0.52017(7) 0.7500 0.2152(2) 0.0156(3) Uani 1 2 d S T P . .
H006 H 0.5026 0.7500 0.3385 0.019 Uiso 1 2 calc RS T P . .
C007 C 0.24755(5) 0.61394(7) 0.75733(16) 0.0156(3) Uani 1 1 d . . . . .
C008 C 0.56096(5) 0.68014(7) -0.04823(16) 0.0184(3) Uani 1 1 d . . . . .
H008 H 0.5703 0.6334 -0.1109 0.022 Uiso 1 1 calc R . . . .
C009 C 0.40509(5) 0.54576(6) 0.44054(16) 0.0154(2) Uani 1 1 d . . . . .
C00A C 0.40865(5) 0.53515(7) 0.24556(17) 0.0166(3) Uani 1 1 d . . . . .
H00A H 0.3781 0.5044 0.1837 0.020 Uiso 1 1 calc R . . . .
C00B C 0.50246(5) 0.61388(6) 0.22943(16) 0.0153(3) Uani 1 1 d . . . . .
C00C C 0.45758(5) 0.57831(7) 0.53019(16) 0.0161(2) Uani 1 1 d . . . . .
H00C H 0.4603 0.5775 0.6639 0.019 Uiso 1 1 calc R . . . .
C00D C 0.34211(5) 0.53670(7) 0.74272(16) 0.0167(3) Uani 1 1 d . . . . .
H00D H 0.3732 0.5070 0.8053 0.020 Uiso 1 1 calc R . . . .
C00E C 0.50531(5) 0.61151(7) 0.42649(16) 0.0166(2) Uani 1 1 d . . . . .
H00E H 0.5405 0.6330 0.4897 0.020 Uiso 1 1 calc R . . . .
C00F C 0.57569(8) 0.7500 -0.1324(2) 0.0197(4) Uani 1 2 d S T P . .
H00F H 0.5965 0.7500 -0.2510 0.024 Uiso 1 2 calc RS T P . .
C00G C 0.29442(5) 0.57117(7) 0.84705(16) 0.0166(3) Uani 1 1 d . . . . .
H00G H 0.2937 0.5656 0.9803 0.020 Uiso 1 1 calc R . . . .
C00H C 0.22943(7) 0.7500 0.7704(2) 0.0155(3) Uani 1 2 d S T P . .
H00H H 0.2470 0.7500 0.6472 0.019 Uiso 1 2 calc RS T P . .
C00I C 0.18802(5) 0.68009(7) 1.03281(16) 0.0182(3) Uani 1 1 d . . . . .
H00I H 0.1787 0.6333 1.0951 0.022 Uiso 1 1 calc R . . . .
C00J C 0.17275(8) 0.7500 1.1168(2) 0.0194(4) Uani 1 2 d S T P . .
H00J H 0.1513 0.7500 1.2344 0.023 Uiso 1 2 calc RS T P . .
C00K C 0.45663(5) 0.56917(7) 0.14063(16) 0.0168(2) Uani 1 1 d . . . . .
H00K H 0.4582 0.5619 0.0079 0.020 Uiso 1 1 calc R . . . .
C00L C 0.24367(5) 0.60962(7) 0.56088(16) 0.0170(2) Uani 1 1 d . . . . .
H00L H 0.2079 0.6299 0.4978 0.020 Uiso 1 1 calc R . . . .
C00M C 0.21722(5) 0.67967(7) 0.85592(16) 0.0159(3) Uani 1 1 d . . . . .
C00N C 0.37434(8) 0.7500 -0.0012(3) 0.0317(5) Uani 1 2 d S T P . .

loop_
_atom_site_aniso_label
_atom_site_aniso_U_11
_atom_site_aniso_U_22
_atom_site_aniso_U_33
_atom_site_aniso_U_23
_atom_site_aniso_U_13
_atom_site_aniso_U_12
S001 0.0248(3) 0.0319(3) 0.0557(4) 0.000 0.0001(2) 0.000
S002 0.0245(3) 0.0352(4) 0.0573(4) 0.000 0.0022(2) 0.000
C003 0.0164(6) 0.0109(6) 0.0194(6) -0.0008(4) 0.0009(4) -0.0014(4)
C004 0.0121(5) 0.0178(6) 0.0173(6) 0.0006(4) -0.0005(4) 0.0001(4)
C005 0.0185(6) 0.0155(6) 0.0162(6) -0.0016(4) -0.0004(4) -0.0020(4)
C006 0.0131(8) 0.0183(9) 0.0153(8) 0.000 0.0011(6) 0.000
C007 0.0141(6) 0.0144(7) 0.0183(6) 0.0005(4) 0.0007(4) -0.0031(5)
C008 0.0148(5) 0.0196(7) 0.0208(6) -0.0033(4) 0.0017(4) 0.0010(5)
C009 0.0169(5) 0.0107(6) 0.0185(6) 0.0009(4) -0.0007(4) 0.0019(4)
C00A 0.0162(6) 0.0131(7) 0.0204(6) -0.0027(4) -0.0011(4) 0.0002(5)
C00B 0.0130(6) 0.0140(6) 0.0190(6) -0.0002(4) 0.0014(4) 0.0029(5)
C00C 0.0174(6) 0.0146(6) 0.0162(6) 0.0006(4) -0.0013(4) 0.0021(4)
C00D 0.0182(6) 0.0126(7) 0.0192(6) 0.0022(4) -0.0002(4) -0.0004(5)
C00E 0.0158(5) 0.0144(6) 0.0197(6) -0.0005(4) -0.0020(4) 0.0007(4)
C00F 0.0143(8) 0.0263(10) 0.0186(8) 0.000 0.0040(6) 0.000
C00G 0.0189(6) 0.0140(6) 0.0167(6) 0.0016(4) 0.0012(4) -0.0012(5)
C00H 0.0138(8) 0.0184(9) 0.0142(8) 0.000 0.0008(6) 0.000
C00I 0.0138(5) 0.0213(7) 0.0194(6) 0.0026(4) 0.0015(4) -0.0013(5)
C00J 0.0140(8) 0.0258(10) 0.0184(8) 0.000 0.0033(6) 0.000
C00K 0.0181(6) 0.0150(6) 0.0172(6) -0.0025(4) -0.0003(4) 0.0020(5)
C00L 0.0156(5) 0.0153(6) 0.0202(6) -0.0004(4) -0.0016(4) -0.0020(4)
C00M 0.0124(5) 0.0167(6) 0.0186(6) -0.0001(4) -0.0015(4) 0.0000(4)
C00N 0.0173(8) 0.0148(10) 0.0631(15) 0.000 -0.0058(9) 0.000

loop_
_atom_type_symbol
_atom_type_description
_atom_type_scat_dispersion_real
_atom_type_scat_dispersion_imag
_atom_type_scat_source
C C 0.0033 0.0016 'International Tables Vol C Tables 4.2.6.8 and 6.1.1.4'
H H 0.0000 0.0000 'International Tables Vol C Tables 4.2.6.8 and 6.1.1.4'
S S 0.1246 0.1234 'International Tables Vol C Tables 4.2.6.8 and 6.1.1.4'

loop_
_geom_angle_atom_site_label_1
_geom_angle_atom_site_label_2
_geom_angle_atom_site_label_3
_geom_angle
_geom_angle_site_symmetry_1
_geom_angle_site_symmetry_3
_geom_angle_publ_flag
C005 C003 C009 117.52(11) . . ?
C00D C003 C005 117.32(10) . . ?
C00D C003 C009 122.62(10) . . ?
C006 C004 C00B 112.79(10) . . ?
C008 C004 C006 117.86(11) . . ?
C008 C004 C00B 128.45(11) . . ?
C003 C005 H005 119.6 . . ?
C00L C005 C003 120.80(11) . . ?
C00L C005 H005 119.6 . . ?
C004 C006 C004 123.28(15) 7_575 . ?
C004 C006 H006 118.4 7_575 . ?
C004 C006 H006 118.4 . . ?
C00G C007 C00M 120.41(10) . . ?
C00L C007 C00G 117.82(10) . . ?
C00L C007 C00M 118.91(10) . . ?
C004 C008 H008 120.3 . . ?
C00F C008 C004 119.38(11) . . ?
C00F C008 H008 120.3 . . ?
C00A C009 C003 123.19(10) . . ?
C00A C009 C00C 117.29(10) . . ?
C00C C009 C003 117.27(11) . . ?
C009 C00A H00A 119.6 . . ?
C00K C00A C009 120.72(11) . . ?
C00K C00A H00A 119.6 . . ?
C00E C00B C004 118.73(10) . . ?
C00K C00B C004 120.77(10) . . ?
C00K C00B C00E 117.61(10) . . ?
C009 C00C H00C 119.6 . . ?
C00E C00C C009 120.86(11) . . ?
C00E C00C H00C 119.6 . . ?
C003 C00D H00D 119.6 . . ?
C00G C00D C003 120.75(11) . . ?
C00G C00D H00D 119.6 . . ?
C00B C00E H00E 119.6 . . ?
C00C C00E C00B 120.81(10) . . ?
C00C C00E H00E 119.6 . . ?
C008 C00F C008 122.15(15) . 7_575 ?
C008 C00F H00F 118.9 . . ?
C008 C00F H00F 118.9 7_575 . ?
C007 C00G H00G 119.7 . . ?
C00D C00G C007 120.55(11) . . ?
C00D C00G H00G 119.7 . . ?
C00M C00H H00H 118.2 . . ?
C00M C00H H00H 118.2 7_575 . ?
C00M C00H C00M 123.50(15) 7_575 . ?
C00J C00I H00I 120.3 . . ?
C00J C00I C00M 119.32(12) . . ?
C00M C00I H00I 120.3 . . ?
C00I C00J C00I 121.89(15) 7_575 . ?
C00I C00J H00J 119.1 . . ?
C00I C00J H00J 119.1 7_575 . ?
C00A C00K C00B 120.47(11) . . ?
C00A C00K H00K 119.8 . . ?
C00B C00K H00K 119.8 . . ?
C005 C00L C007 120.54(10) . . ?
C005 C00L H00L 119.7 . . ?
C007 C00L H00L 119.7 . . ?
C00H C00M C007 113.17(11) . . ?
C00H C00M C00I 117.91(12) . . ?
C00I C00M C007 128.05(11) . . ?
S002 C00N S001 179.54(14) . . ?

loop_
_geom_bond_atom_site_label_1
_geom_bond_atom_site_label_2
_geom_bond_distance
_geom_bond_site_symmetry_2
_geom_bond_publ_flag
S001 C00N 1.548(2) . ?
S002 C00N 1.542(2) . ?
C003 C005 1.4031(16) . ?
C003 C009 1.4872(16) . ?
C003 C00D 1.3976(16) . ?
C004 C006 1.3987(14) . ?
C004 C008 1.3952(16) . ?
C004 C00B 1.4914(16) . ?
C005 H005 0.9500 . ?
C005 C00L 1.3889(16) . ?
C006 C004 1.3987(14) 7_575 ?
C006 H006 0.9500 . ?
C007 C00G 1.3981(16) . ?
C007 C00L 1.3971(17) . ?
C007 C00M 1.4902(16) . ?
C008 H008 0.9500 . ?
C008 C00F 1.3932(14) . ?
C009 C00A 1.3967(17) . ?
C009 C00C 1.4043(16) . ?
C00A H00A 0.9500 . ?
C00A C00K 1.3952(16) . ?
C00B C00E 1.3989(17) . ?
C00B C00K 1.3981(16) . ?
C00C H00C 0.9500 . ?
C00C C00E 1.3807(16) . ?
C00D H00D 0.9500 . ?
C00D C00G 1.3918(16) . ?
C00E H00E 0.9500 . ?
C00F C008 1.3933(14) 7_575 ?
C00F H00F 0.9500 . ?
C00G H00G 0.9500 . ?
C00H H00H 0.9500 . ?
C00H C00M 1.3935(14) 7_575 ?
C00H C00M 1.3935(14) . ?
C00I H00I 0.9500 . ?
C00I C00J 1.3960(14) . ?
C00I C00M 1.3992(15) . ?
C00J C00I 1.3959(14) 7_575 ?
C00J H00J 0.9500 . ?
C00K H00K 0.9500 . ?
C00L H00L 0.9500 . ?
